data_7243013
loop_
_publ_author_name
'Juneja, Navkiran'
'Zahid, Ethan'
'Unruh, Daniel K.'
'Hutchins, Kristin M.'

_publ_section_title
;
 Solid-state behaviors of imines: colossal biaxial positive thermal
 expansion, motion capability, and phase transitions
;
_journal_issue 25
_journal_name_full CrystEngComm
_journal_page_first 4439
_journal_page_last 4443
_journal_paper_doi 10.1039/D1CE00706H
_journal_volume 23
_journal_year 2021
_chemical_formula_moiety 'C12 H11 N3'
_chemical_formula_sum 'C12 H11 N3'
_chemical_formula_weight 197.24
_space_group_crystal_system orthorhombic
_space_group_IT_number 19
_space_group_name_Hall 'P 2ac 2ab'
_space_group_name_H-M_alt 'P 21 21 21'
_atom_sites_solution_hydrogens mixed
_audit_creation_date 2021-02-04
_audit_creation_method
;
Olex2 1.3-ac4
(compiled 2020.03.28 svn.rd84adfe8 for Rigaku Oxford Diffraction, GUI svn.r6032)
;
_audit_update_record
;
2021-05-28 deposited with the CCDC.	2021-06-07 downloaded from the CCDC.
;
_cell_angle_alpha 90
_cell_angle_beta 90
_cell_angle_gamma 90
_cell_formula_units_Z 4
_cell_length_a 5.81332(8)
_cell_length_b 7.24959(14)
_cell_length_c 23.5153(4)
_cell_measurement_reflns_used 6344
_cell_measurement_temperature 100(2)
_cell_measurement_theta_max 76.513
_cell_measurement_theta_min 3.733
_cell_volume 991.03(3)
_computing_cell_refinement 'CrysAlisPro 1.171.41.104a (Rigaku OD, 2021)'
_computing_data_collection 'CrysAlisPro 1.171.41.104a (Rigaku OD, 2021)'
_computing_data_reduction 'CrysAlisPro 1.171.41.104a (Rigaku OD, 2021)'
_computing_molecular_graphics 'Olex2 1.3-ac4 (Dolomanov et al., 2009)'
_computing_publication_material 'Olex2 1.3-ac4 (Dolomanov et al., 2009)'
_computing_structure_refinement 'XL  (Sheldrick, 2008)'
_computing_structure_solution 'SHELXT 2014/5 (Sheldrick, 2014)'
_diffrn_ambient_temperature 99.95
_diffrn_measured_fraction_theta_full 0.998
_diffrn_measured_fraction_theta_max 0.973
_diffrn_measurement_device_type 'Bruker APEX-II CCD'
_diffrn_measurement_method '\f and \w scans'
_diffrn_radiation_type CuK\a
_diffrn_radiation_wavelength 1.54178
_diffrn_reflns_av_R_equivalents 0.0329
_diffrn_reflns_av_unetI/netI 0.0241
_diffrn_reflns_Laue_measured_fraction_full 0.998
_diffrn_reflns_Laue_measured_fraction_max 0.973
_diffrn_reflns_limit_h_max 7
_diffrn_reflns_limit_h_min -5
_diffrn_reflns_limit_k_max 8
_diffrn_reflns_limit_k_min -9
_diffrn_reflns_limit_l_max 29
_diffrn_reflns_limit_l_min -28
_diffrn_reflns_number 9303
_diffrn_reflns_point_group_measured_fraction_full 0.996
_diffrn_reflns_point_group_measured_fraction_max 0.954
_diffrn_reflns_theta_full 67.679
_diffrn_reflns_theta_max 77.172
_diffrn_reflns_theta_min 3.759
_diffrn_standards_number 0
_exptl_absorpt_coefficient_mu 0.648
_exptl_absorpt_correction_type none
_exptl_crystal_colour 'clear yellow'
_exptl_crystal_colour_lustre clear
_exptl_crystal_colour_primary yellow
_exptl_crystal_density_diffrn 1.322
_exptl_crystal_description plate
_exptl_crystal_F_000 416
_exptl_crystal_size_max 0.174
_exptl_crystal_size_mid 0.112
_exptl_crystal_size_min 0.035
_refine_diff_density_max 0.197
_refine_diff_density_min -0.166
_refine_diff_density_rms 0.038
_refine_ls_abs_structure_details
;
 Flack x determined using 746 quotients [(I+)-(I-)]/[(I+)+(I-)]
 (Parsons, Flack and Wagner, Acta Cryst. B69 (2013) 249-259).
;
_refine_ls_abs_structure_Flack 0.04(18)
_refine_ls_extinction_coef 0.0039(10)
_refine_ls_extinction_expression Fc^*^=kFc[1+0.001xFc^2^\l^3^/sin(2\q)]^-1/4^
_refine_ls_extinction_method 'SHELXL-2018/3 (Sheldrick 2018)'
_refine_ls_goodness_of_fit_ref 1.076
_refine_ls_hydrogen_treatment mixed
_refine_ls_matrix_type full
_refine_ls_number_parameters 143
_refine_ls_number_reflns 1998
_refine_ls_number_restraints 0
_refine_ls_restrained_S_all 1.076
_refine_ls_R_factor_all 0.0325
_refine_ls_R_factor_gt 0.0314
_refine_ls_shift/su_max 0.000
_refine_ls_shift/su_mean 0.000
_refine_ls_structure_factor_coef Fsqd
_refine_ls_weighting_details 'w=1/[\s^2^(Fo^2^)+(0.0467P)^2^+0.2269P] where P=(Fo^2^+2Fc^2^)/3'
_refine_ls_weighting_scheme calc
_refine_ls_wR_factor_gt 0.0859
_refine_ls_wR_factor_ref 0.0869
_reflns_Friedel_coverage 0.635
_reflns_Friedel_fraction_full 0.992
_reflns_Friedel_fraction_max 0.925
_reflns_number_gt 1927
_reflns_number_total 1998
_reflns_threshold_expression 'I > 2\s(I)'
_cod_data_source_file d1ce00706h2.cif
_cod_data_source_block PI_100_a
_cod_depositor_comments 'Adding full bibliography for 7242993--7243020.cif.'
_cod_database_code 7243013
_shelx_shelxl_version_number 2018/3
_shelx_space_group_comment
;
The symmetry employed for this shelxl refinement is uniquely defined
by the following loop, which should always be used as a source of
symmetry information in preference to the above space-group names.
They are only intended as comments.
;
_shelx_estimated_absorpt_t_max 0.978
_shelx_estimated_absorpt_t_min 0.896
_olex2_refinement_description
;
1. Fixed Uiso
 At 1.2 times of:
  All C(H) groups, All N(H,H) groups
2.a Aromatic/amide H refined with riding coordinates:
 C2(H2), C3(H3), C5(H5), C6(H6), C7(H7), C9(H9), C10(H10), C11(H11), C12(H12)
;
_olex2_submission_special_instructions 'No special instructions were received'

loop_
_space_group_symop_operation_xyz
'x, y, z'
'-x+1/2, -y, z+1/2'
'-x, y+1/2, -z+1/2'
'x+1/2, -y+1/2, -z'

loop_
_atom_site_label
_atom_site_type_symbol
_atom_site_fract_x
_atom_site_fract_y
_atom_site_fract_z
_atom_site_U_iso_or_equiv
_atom_site_adp_type
_atom_site_occupancy
_atom_site_site_symmetry_order
_atom_site_calc_flag
_atom_site_refinement_flags_posn
_atom_site_refinement_flags_adp
_atom_site_refinement_flags_occupancy
_atom_site_disorder_assembly
_atom_site_disorder_group
N1 N 0.8180(3) 0.4675(2) 0.47745(6) 0.0254(4) Uani 1 1 d . . . . .
H1A H 0.933(4) 0.390(3) 0.4675(10) 0.030 Uiso 1 1 d . U . . .
H1B H 0.739(4) 0.523(3) 0.4487(10) 0.030 Uiso 1 1 d . U . . .
N2 N 0.4061(3) 0.3885(2) 0.69168(6) 0.0211(4) Uani 1 1 d . . . . .
N3 N -0.0335(3) 0.4012(2) 0.87779(6) 0.0212(3) Uani 1 1 d . . . . .
C1 C 0.7095(3) 0.4422(2) 0.52865(7) 0.0204(4) Uani 1 1 d . . . . .
C2 C 0.8077(3) 0.3350(2) 0.57201(7) 0.0207(4) Uani 1 1 d . . . . .
H2 H 0.947984 0.271508 0.565291 0.025 Uiso 1 1 calc R U . . .
C3 C 0.7013(3) 0.3212(2) 0.62455(7) 0.0203(4) Uani 1 1 d . . . . .
H3 H 0.772027 0.249844 0.653576 0.024 Uiso 1 1 calc R U . . .
C4 C 0.4921(3) 0.4099(2) 0.63596(7) 0.0196(4) Uani 1 1 d . . . . .
C5 C 0.3909(3) 0.5127(3) 0.59196(7) 0.0207(4) Uani 1 1 d . . . . .
H5 H 0.247375 0.571973 0.598279 0.025 Uiso 1 1 calc R U . . .
C6 C 0.4970(3) 0.5291(2) 0.53958(7) 0.0209(4) Uani 1 1 d . . . . .
H6 H 0.425765 0.599936 0.510521 0.025 Uiso 1 1 calc R U . . .
C7 C 0.2090(3) 0.4501(2) 0.70637(7) 0.0206(4) Uani 1 1 d . . . . .
H7 H 0.114963 0.510737 0.679120 0.025 Uiso 1 1 calc R U . . .
C8 C 0.1262(3) 0.4281(2) 0.76507(7) 0.0199(4) Uani 1 1 d . . . . .
C9 C 0.2623(3) 0.3505(3) 0.80802(7) 0.0207(4) Uani 1 1 d . . . . .
H9 H 0.412072 0.305747 0.799621 0.025 Uiso 1 1 calc R U . . .
C10 C 0.1766(3) 0.3397(3) 0.86270(7) 0.0222(4) Uani 1 1 d . . . . .
H10 H 0.270933 0.286053 0.891241 0.027 Uiso 1 1 calc R U . . .
C11 C -0.1634(3) 0.4714(2) 0.83624(7) 0.0212(4) Uani 1 1 d . . . . .
H11 H -0.312777 0.514451 0.845851 0.025 Uiso 1 1 calc R U . . .
C12 C -0.0941(3) 0.4855(3) 0.77993(7) 0.0215(4) Uani 1 1 d . . . . .
H12 H -0.195572 0.533691 0.751957 0.026 Uiso 1 1 calc R U . . .

loop_
_atom_site_aniso_label
_atom_site_aniso_U_11
_atom_site_aniso_U_22
_atom_site_aniso_U_33
_atom_site_aniso_U_23
_atom_site_aniso_U_13
_atom_site_aniso_U_12
N1 0.0252(8) 0.0307(9) 0.0203(8) 0.0016(7) 0.0029(6) 0.0049(8)
N2 0.0209(8) 0.0222(7) 0.0203(7) -0.0006(6) 0.0001(6) -0.0015(6)
N3 0.0207(7) 0.0216(7) 0.0212(7) -0.0003(6) 0.0000(6) -0.0019(6)
C1 0.0211(8) 0.0209(8) 0.0192(8) -0.0025(7) -0.0007(6) -0.0030(7)
C2 0.0167(8) 0.0216(8) 0.0238(8) -0.0018(7) -0.0004(7) 0.0017(7)
C3 0.0194(8) 0.0203(8) 0.0210(8) 0.0015(7) -0.0025(7) 0.0004(7)
C4 0.0186(8) 0.0200(8) 0.0203(8) -0.0013(6) -0.0001(6) -0.0020(7)
C5 0.0178(8) 0.0220(8) 0.0222(8) -0.0022(7) -0.0012(6) 0.0008(7)
C6 0.0214(8) 0.0207(9) 0.0208(8) 0.0007(7) -0.0034(7) 0.0000(7)
C7 0.0198(8) 0.0219(8) 0.0201(8) 0.0005(7) -0.0017(6) -0.0006(7)
C8 0.0202(8) 0.0189(9) 0.0207(8) -0.0012(7) -0.0010(7) -0.0028(7)
C9 0.0168(8) 0.0230(9) 0.0222(8) -0.0019(7) -0.0004(6) 0.0012(7)
C10 0.0214(9) 0.0223(8) 0.0227(8) 0.0009(7) -0.0032(7) 0.0009(7)
C11 0.0175(8) 0.0215(9) 0.0247(9) -0.0009(7) 0.0009(6) 0.0003(7)
C12 0.0201(8) 0.0222(9) 0.0221(8) 0.0013(7) -0.0025(6) -0.0011(7)

loop_
_atom_type_symbol
_atom_type_description
_atom_type_scat_dispersion_real
_atom_type_scat_dispersion_imag
_atom_type_scat_source
C C 0.0181 0.0091 'International Tables Vol C Tables 4.2.6.8 and 6.1.1.4'
H H 0.0000 0.0000 'International Tables Vol C Tables 4.2.6.8 and 6.1.1.4'
N N 0.0311 0.0180 'International Tables Vol C Tables 4.2.6.8 and 6.1.1.4'

loop_
_exptl_crystal_face_index_h
_exptl_crystal_face_index_k
_exptl_crystal_face_index_l
_exptl_crystal_face_perp_dist
2.71 -3.27 0.82 0.0741
1.50 1.43 13.22 0.0499
0.93 -1.23 -14.26 0.0373
-3.72 0.70 -0.92 0.0703
0.06 -0.15 15.26 0.0188
-0.85 -4.59 0.05 0.0580
0.38 2.39 13.07 0.0415
-0.19 0.26 -15.23 0.0132
2.08 2.08 -10.81 0.0514
2.60 3.41 0.43 0.0664
0.71 4.62 -0.08 0.0528

loop_
_geom_angle_atom_site_label_1
_geom_angle_atom_site_label_2
_geom_angle_atom_site_label_3
_geom_angle
_geom_angle_site_symmetry_1
_geom_angle_site_symmetry_3
_geom_angle_publ_flag
H1A N1 H1B 117(2) . . ?
C1 N1 H1A 118.9(15) . . ?
C1 N1 H1B 118.7(14) . . ?
C7 N2 C4 122.03(15) . . ?
C11 N3 C10 116.48(15) . . ?
N1 C1 C2 121.67(17) . . ?
N1 C1 C6 120.20(16) . . ?
C2 C1 C6 118.10(16) . . ?
C1 C2 H2 119.8 . . ?
C3 C2 C1 120.45(17) . . ?
C3 C2 H2 119.8 . . ?
C2 C3 H3 119.2 . . ?
C2 C3 C4 121.66(16) . . ?
C4 C3 H3 119.2 . . ?
C3 C4 N2 115.77(15) . . ?
C3 C4 C5 117.76(16) . . ?
C5 C4 N2 126.45(16) . . ?
C4 C5 H5 119.5 . . ?
C6 C5 C4 120.98(15) . . ?
C6 C5 H5 119.5 . . ?
C1 C6 H6 119.5 . . ?
C5 C6 C1 121.00(16) . . ?
C5 C6 H6 119.5 . . ?
N2 C7 H7 119.7 . . ?
N2 C7 C8 120.61(16) . . ?
C8 C7 H7 119.7 . . ?
C9 C8 C7 122.40(16) . . ?
C12 C8 C7 120.29(16) . . ?
C12 C8 C9 117.31(16) . . ?
C8 C9 H9 120.3 . . ?
C10 C9 C8 119.37(16) . . ?
C10 C9 H9 120.3 . . ?
N3 C10 C9 123.58(16) . . ?
N3 C10 H10 118.2 . . ?
C9 C10 H10 118.2 . . ?
N3 C11 H11 117.9 . . ?
N3 C11 C12 124.20(16) . . ?
C12 C11 H11 117.9 . . ?
C8 C12 H12 120.5 . . ?
C11 C12 C8 118.99(16) . . ?
C11 C12 H12 120.5 . . ?

loop_
_geom_bond_atom_site_label_1
_geom_bond_atom_site_label_2
_geom_bond_distance
_geom_bond_site_symmetry_2
_geom_bond_publ_flag
N1 H1A 0.90(2) . ?
N1 H1B 0.91(2) . ?
N1 C1 1.372(2) . ?
N2 C4 1.411(2) . ?
N2 C7 1.278(2) . ?
N3 C10 1.348(2) . ?
N3 C11 1.335(2) . ?
C1 C2 1.403(2) . ?
C1 C6 1.410(2) . ?
C2 H2 0.9500 . ?
C2 C3 1.385(2) . ?
C3 H3 0.9500 . ?
C3 C4 1.402(2) . ?
C4 C5 1.405(2) . ?
C5 H5 0.9500 . ?
C5 C6 1.383(2) . ?
C6 H6 0.9500 . ?
C7 H7 0.9500 . ?
C7 C8 1.470(2) . ?
C8 C9 1.401(2) . ?
C8 C12 1.392(3) . ?
C9 H9 0.9500 . ?
C9 C10 1.381(2) . ?
C10 H10 0.9500 . ?
C11 H11 0.9500 . ?
C11 C12 1.388(2) . ?
C12 H12 0.9500 . ?

loop_
_geom_torsion_atom_site_label_1
_geom_torsion_atom_site_label_2
_geom_torsion_atom_site_label_3
_geom_torsion_atom_site_label_4
_geom_torsion
_geom_torsion_site_symmetry_1
_geom_torsion_site_symmetry_2
_geom_torsion_site_symmetry_3
_geom_torsion_site_symmetry_4
_geom_torsion_publ_flag
N1 C1 C2 C3 175.91(16) . . . . ?
N1 C1 C6 C5 -176.68(17) . . . . ?
N2 C4 C5 C6 177.41(16) . . . . ?
N2 C7 C8 C9 4.1(3) . . . . ?
N2 C7 C8 C12 -176.11(17) . . . . ?
N3 C11 C12 C8 -1.7(3) . . . . ?
C1 C2 C3 C4 1.2(3) . . . . ?
C2 C1 C6 C5 1.5(3) . . . . ?
C2 C3 C4 N2 -178.29(16) . . . . ?
C2 C3 C4 C5 0.6(3) . . . . ?
C3 C4 C5 C6 -1.4(3) . . . . ?
C4 N2 C7 C8 -179.00(15) . . . . ?
C4 C5 C6 C1 0.3(3) . . . . ?
C6 C1 C2 C3 -2.2(3) . . . . ?
C7 N2 C4 C3 -174.51(16) . . . . ?
C7 N2 C4 C5 6.7(3) . . . . ?
C7 C8 C9 C10 177.79(16) . . . . ?
C7 C8 C12 C11 -176.83(16) . . . . ?
C8 C9 C10 N3 -0.4(3) . . . . ?
C9 C8 C12 C11 2.9(3) . . . . ?
C10 N3 C11 C12 -0.6(3) . . . . ?
C11 N3 C10 C9 1.7(3) . . . . ?
C12 C8 C9 C10 -2.0(3) . . . . ?
